data_7226368
loop_
_publ_author_name
'Khasiyatullina, Nadezhda'
'Mironov, Vladimir Fedorovich'
'Krivolapov, Dmitry'
'Mironova, Ekaterina V.'
'Gnezdilov, Oleg I.'

_publ_section_title
;
 Synthesis, Crystal Structure and Hydrolysis of Novel Isomeric Cage
 (P--C/P--O)-Phosphoranes on the basis of
 4,4,5,5-Tetramethyl-2-(2-oxo-1,2-diphenylethoxy)-1,3,2-dioxaphospholane
 and Hexafluoroacetone
;
_journal_name_full 'RSC Adv.'
_journal_paper_doi 10.1039/C6RA17983E
_journal_year 2016
_chemical_formula_moiety 'C23 H23 F6 O5 P'
_chemical_formula_sum 'C23 H23 F6 O5 P'
_chemical_formula_weight 524.38
_chemical_name_systematic
;
 ?
;
_space_group_crystal_system orthorhombic
_space_group_IT_number 61
_space_group_name_Hall '-P 2ac 2ab'
_space_group_name_H-M_alt 'P b c a'
_symmetry_space_group_name_Hall '-P 2ac 2ab'
_symmetry_space_group_name_H-M 'P b c a'
_atom_sites_solution_hydrogens geom
_atom_sites_solution_primary direct
_atom_sites_solution_secondary difmap
_audit_creation_method SHELXL-2013
_audit_update_record
;
2016-04-18 deposited with the CCDC.
2016-08-25 downloaded from the CCDC.
;
_cell_angle_alpha 90
_cell_angle_beta 90
_cell_angle_gamma 90
_cell_formula_units_Z 8
_cell_length_a 12.650(5)
_cell_length_b 16.695(6)
_cell_length_c 22.988(9)
_cell_measurement_reflns_used 7418
_cell_measurement_temperature 296(2)
_cell_measurement_theta_max 28.52
_cell_measurement_theta_min 2.15
_cell_volume 4855(3)
_computing_cell_refinement 'Bruker SAINT'
_computing_data_collection 'Bruker APEX2'
_computing_data_reduction 'Bruker SAINT'
_computing_molecular_graphics 'Bruker SHELXTL'
_computing_publication_material 'Bruker SHELXTL'
_computing_structure_refinement 'SHELXL-97 (Sheldrick, 2008)'
_computing_structure_solution 'SHELXS-97 (Sheldrick, 2008)'
_diffrn_ambient_temperature 296(2)
_diffrn_measured_fraction_theta_full 0.997
_diffrn_measured_fraction_theta_max 0.998
_diffrn_measurement_device_type 'Bruker APEX-II CCD'
_diffrn_measurement_method '\w scans'
_diffrn_radiation_monochromator graphite
_diffrn_radiation_source 'sealed tube'
_diffrn_radiation_type MoK\a
_diffrn_radiation_wavelength 0.71073
_diffrn_reflns_av_R_equivalents 0.0664
_diffrn_reflns_av_unetI/netI 0.0426
_diffrn_reflns_Laue_measured_fraction_full 0.997
_diffrn_reflns_Laue_measured_fraction_max 0.998
_diffrn_reflns_limit_h_max 15
_diffrn_reflns_limit_h_min -15
_diffrn_reflns_limit_k_max 20
_diffrn_reflns_limit_k_min -18
_diffrn_reflns_limit_l_max 28
_diffrn_reflns_limit_l_min -28
_diffrn_reflns_number 28292
_diffrn_reflns_point_group_measured_fraction_full 0.997
_diffrn_reflns_point_group_measured_fraction_max 0.998
_diffrn_reflns_theta_full 25.242
_diffrn_reflns_theta_max 25.999
_diffrn_reflns_theta_min 2.206
_exptl_absorpt_coefficient_mu 0.191
_exptl_absorpt_correction_T_max 0.7457
_exptl_absorpt_correction_T_min 0.6390
_exptl_absorpt_correction_type multi-scan
_exptl_absorpt_process_details SADABS
_exptl_crystal_colour colorless
_exptl_crystal_density_diffrn 1.435
_exptl_crystal_description prism
_exptl_crystal_F_000 2160
_exptl_crystal_size_max 0.300
_exptl_crystal_size_mid 0.200
_exptl_crystal_size_min 0.100
_refine_diff_density_max 0.612
_refine_diff_density_min -0.500
_refine_diff_density_rms 0.121
_refine_ls_extinction_method none
_refine_ls_goodness_of_fit_ref 1.094
_refine_ls_hydrogen_treatment constr
_refine_ls_matrix_type full
_refine_ls_number_parameters 320
_refine_ls_number_reflns 4766
_refine_ls_number_restraints 0
_refine_ls_restrained_S_all 1.094
_refine_ls_R_factor_all 0.0985
_refine_ls_R_factor_gt 0.0520
_refine_ls_shift/su_max 0.017
_refine_ls_shift/su_mean 0.011
_refine_ls_structure_factor_coef Fsqd
_refine_ls_weighting_details
;
 w=1/[\s^2^(Fo^2^)+(0.1000P)^2^+0.2000P]
 where P=(Fo^2^+2Fc^2^)/3
;
_refine_ls_weighting_scheme calc
_refine_ls_wR_factor_gt 0.1426
_refine_ls_wR_factor_ref 0.1825
_reflns_Friedel_coverage 0.000
_reflns_number_gt 2856
_reflns_number_total 4766
_reflns_threshold_expression 'I > 2\s(I)'
_cod_data_source_file c6ra17983e2.cif
_cod_data_source_block k53n_fin1
_cod_database_code 7226368
_shelx_space_group_comment
;
The symmetry employed for this shelxl refinement is uniquely defined
by the following loop, which should always be used as a source of
symmetry information in preference to the above space-group names.
They are only intended as comments.
;
_shelx_estimated_absorpt_t_min 0.945
_shelx_estimated_absorpt_t_max 0.981
_shelxl_version_number 2013-2

loop_
_space_group_symop_operation_xyz
'x, y, z'
'-x+1/2, -y, z+1/2'
'-x, y+1/2, -z+1/2'
'x+1/2, -y+1/2, -z'
'-x, -y, -z'
'x-1/2, y, -z-1/2'
'x, -y-1/2, z-1/2'
'-x-1/2, y-1/2, z'

loop_
_atom_site_label
_atom_site_type_symbol
_atom_site_fract_x
_atom_site_fract_y
_atom_site_fract_z
_atom_site_U_iso_or_equiv
_atom_site_adp_type
_atom_site_occupancy
_atom_site_site_symmetry_order
_atom_site_calc_flag
_atom_site_refinement_flags_posn
_atom_site_refinement_flags_adp
P1 P 0.01153(6) 0.34055(4) 0.10125(3) 0.0391(2) Uani 1 1 d . .
O7 O 0.00289(14) 0.24197(11) 0.11906(8) 0.0381(5) Uani 1 1 d . .
O6 O 0.01952(16) 0.31272(12) 0.03264(8) 0.0449(5) Uani 1 1 d . .
O2 O 0.13101(15) 0.34323(11) 0.12480(9) 0.0432(5) Uani 1 1 d . .
O1 O 0.01450(17) 0.43464(12) 0.08329(10) 0.0508(6) Uani 1 1 d . .
F2 F 0.21831(16) 0.33058(12) 0.00901(9) 0.0672(6) Uani 1 1 d . .
C4 C 0.0961(2) 0.21120(17) 0.09387(12) 0.0367(7) Uani 1 1 d . .
F5 F -0.07110(17) 0.15315(13) 0.02415(9) 0.0705(6) Uani 1 1 d . .
F1 F 0.25392(16) 0.20609(12) -0.00080(9) 0.0700(6) Uani 1 1 d . .
O3 O -0.09218(18) 0.35191(12) 0.13883(10) 0.0519(6) Uani 1 1 d . .
F6 F 0.0656(2) 0.11845(13) -0.02537(9) 0.0804(7) Uani 1 1 d . .
C20 C 0.0274(3) 0.07798(19) 0.12828(14) 0.0497(8) Uani 1 1 d . .
H20 H -0.0369 0.1025 0.1365 0.060 Uiso 1 1 calc R U
C19 C 0.1091(2) 0.12264(17) 0.10468(12) 0.0405(7) Uani 1 1 d . .
F3 F 0.1594(2) 0.26670(15) -0.06440(8) 0.0845(7) Uani 1 1 d . .
F4 F -0.0339(2) 0.21563(14) -0.05382(9) 0.0822(7) Uani 1 1 d . .
C5 C 0.0773(2) 0.24004(18) 0.02757(12) 0.0427(7) Uani 1 1 d . .
C13 C 0.2097(2) 0.24039(18) 0.18562(13) 0.0444(8) Uani 1 1 d . .
C24 C 0.2052(3) 0.0843(2) 0.09342(14) 0.0525(8) Uani 1 1 d . .
H24 H 0.2615 0.1132 0.0780 0.063 Uiso 1 1 calc R U
C3 C 0.1813(2) 0.26518(17) 0.12446(13) 0.0410(7) Uani 1 1 d . .
H3 H 0.2454 0.2672 0.1005 0.049 Uiso 1 1 calc R U
C7 C -0.0768(3) 0.4810(2) 0.09892(17) 0.0610(10) Uani 1 1 d . .
C14 C 0.1403(3) 0.2500(2) 0.23139(15) 0.0573(9) Uani 1 1 d . .
H14 H 0.0732 0.2709 0.2247 0.069 Uiso 1 1 calc R U
C23 C 0.2168(3) 0.0040(2) 0.10503(16) 0.0623(10) Uani 1 1 d . .
H23 H 0.2809 -0.0210 0.0972 0.075 Uiso 1 1 calc R U
C8 C -0.1229(3) 0.4349(2) 0.15054(16) 0.0597(9) Uani 1 1 d . .
C10 C -0.0418(4) 0.5657(2) 0.1091(2) 0.0826(12) Uani 1 1 d . .
H111 H 0.0146 0.5663 0.1370 0.124 Uiso 1 1 calc R U
H112 H -0.1001 0.5966 0.1235 0.124 Uiso 1 1 calc R U
H113 H -0.0174 0.5884 0.0731 0.124 Uiso 1 1 calc R U
C9 C -0.1514(4) 0.4806(3) 0.0456(2) 0.0870(13) Uani 1 1 d . .
H122 H -0.1152 0.5028 0.0126 0.131 Uiso 1 1 calc R U
H123 H -0.2130 0.5123 0.0539 0.131 Uiso 1 1 calc R U
H121 H -0.1724 0.4266 0.0371 0.131 Uiso 1 1 calc R U
C11 C -0.2396(4) 0.4376(3) 0.1584(3) 0.131(3) Uani 1 1 d . .
H102 H -0.2733 0.4128 0.1256 0.197 Uiso 1 1 calc R U
H103 H -0.2622 0.4924 0.1612 0.197 Uiso 1 1 calc R U
H101 H -0.2585 0.4095 0.1933 0.197 Uiso 1 1 calc R U
C22 C 0.1354(3) -0.0397(2) 0.12782(17) 0.0638(10) Uani 1 1 d . .
H22 H 0.1440 -0.0940 0.1353 0.077 Uiso 1 1 calc R U
C21 C 0.0406(3) -0.0027(2) 0.13972(16) 0.0617(9) Uani 1 1 d . .
H21 H -0.0149 -0.0321 0.1555 0.074 Uiso 1 1 calc R U
C15 C 0.1702(4) 0.2286(2) 0.28773(16) 0.0713(11) Uani 1 1 d . .
H15 H 0.1227 0.2346 0.3183 0.086 Uiso 1 1 calc R U
C18 C 0.3094(3) 0.2105(2) 0.19709(16) 0.0637(10) Uani 1 1 d . .
H18 H 0.3579 0.2047 0.1670 0.076 Uiso 1 1 calc R U
C17 C 0.3375(4) 0.1893(3) 0.2532(2) 0.0851(13) Uani 1 1 d . .
H17 H 0.4042 0.1681 0.2604 0.102 Uiso 1 1 calc R U
C16 C 0.2679(4) 0.1991(3) 0.29813(18) 0.0786(13) Uani 1 1 d . .
H16 H 0.2877 0.1855 0.3358 0.094 Uiso 1 1 calc R U
C26 C 0.0088(3) 0.1812(2) -0.00730(16) 0.0589(9) Uani 1 1 d . .
C25 C 0.1779(3) 0.2616(2) -0.00736(14) 0.0546(9) Uani 1 1 d . .
C12 C -0.0634(6) 0.4553(3) 0.2073(2) 0.124(2) Uani 1 1 d . .
H12A H -0.0728 0.4127 0.2348 0.186 Uiso 1 1 calc R U
H12B H -0.0910 0.5042 0.2232 0.186 Uiso 1 1 calc R U
H12C H 0.0105 0.4618 0.1990 0.186 Uiso 1 1 calc R U

loop_
_atom_site_aniso_label
_atom_site_aniso_U_11
_atom_site_aniso_U_22
_atom_site_aniso_U_33
_atom_site_aniso_U_23
_atom_site_aniso_U_13
_atom_site_aniso_U_12
P1 0.0408(5) 0.0318(4) 0.0447(4) 0.0015(3) 0.0031(3) 0.0026(3)
O7 0.0348(11) 0.0322(11) 0.0474(11) 0.0013(8) 0.0059(9) 0.0024(8)
O6 0.0470(13) 0.0431(12) 0.0448(12) 0.0028(9) -0.0001(9) 0.0134(10)
O2 0.0430(13) 0.0307(11) 0.0560(12) 0.0023(9) -0.0029(10) -0.0012(9)
O1 0.0553(14) 0.0335(11) 0.0636(14) 0.0072(10) 0.0100(10) 0.0096(10)
F2 0.0656(14) 0.0595(13) 0.0765(14) 0.0126(10) 0.0227(10) 0.0014(10)
C4 0.0341(16) 0.0368(16) 0.0392(15) 0.0014(12) 0.0022(12) 0.0036(12)
F5 0.0597(14) 0.0705(14) 0.0814(15) -0.0034(11) -0.0241(12) -0.0079(11)
F1 0.0625(14) 0.0701(14) 0.0775(14) 0.0138(11) 0.0239(11) 0.0277(11)
O3 0.0518(14) 0.0348(12) 0.0690(14) 0.0009(10) 0.0188(11) 0.0077(9)
F6 0.0956(17) 0.0647(14) 0.0807(15) -0.0309(11) -0.0200(12) 0.0235(12)
C20 0.0458(19) 0.0406(18) 0.063(2) 0.0002(15) 0.0032(16) 0.0011(15)
C19 0.0440(18) 0.0365(16) 0.0410(15) -0.0024(13) -0.0043(13) 0.0017(13)
F3 0.1051(19) 0.1023(18) 0.0462(12) 0.0144(11) 0.0149(12) 0.0239(14)
F4 0.1010(18) 0.0868(17) 0.0587(13) -0.0057(11) -0.0360(12) 0.0191(13)
C5 0.0445(18) 0.0412(17) 0.0425(17) -0.0007(13) -0.0009(14) 0.0117(14)
C13 0.0473(19) 0.0373(16) 0.0486(18) 0.0023(13) -0.0100(15) -0.0049(14)
C24 0.047(2) 0.0497(19) 0.061(2) 0.0050(15) 0.0048(15) 0.0095(16)
C3 0.0386(17) 0.0365(16) 0.0478(17) 0.0014(12) -0.0001(14) -0.0011(13)
C7 0.059(2) 0.0397(19) 0.084(3) 0.0005(17) 0.0100(19) 0.0104(16)
C14 0.061(2) 0.060(2) 0.051(2) 0.0008(16) -0.0041(17) 0.0058(17)
C23 0.063(2) 0.051(2) 0.073(2) 0.0029(18) 0.0029(19) 0.0245(18)
C8 0.074(3) 0.0403(18) 0.065(2) -0.0029(16) 0.0195(18) 0.0177(17)
C10 0.102(3) 0.044(2) 0.101(3) -0.009(2) 0.013(3) 0.008(2)
C9 0.090(3) 0.078(3) 0.093(3) 0.003(2) -0.024(3) 0.014(2)
C11 0.097(4) 0.065(3) 0.232(7) 0.026(4) 0.089(4) 0.033(3)
C22 0.078(3) 0.0369(19) 0.076(3) 0.0041(16) -0.003(2) 0.0082(18)
C21 0.062(2) 0.046(2) 0.078(2) 0.0043(17) -0.0005(19) -0.0041(17)
C15 0.090(3) 0.079(3) 0.045(2) 0.0028(18) -0.001(2) -0.005(2)
C18 0.050(2) 0.078(3) 0.064(2) 0.0037(18) -0.0098(18) 0.0054(18)
C17 0.073(3) 0.103(4) 0.080(3) 0.019(3) -0.034(2) 0.004(3)
C16 0.093(3) 0.089(3) 0.055(2) 0.012(2) -0.031(2) -0.004(2)
C26 0.064(2) 0.059(2) 0.054(2) -0.0079(17) -0.0165(18) 0.0124(19)
C25 0.063(2) 0.055(2) 0.0451(18) 0.0089(15) 0.0107(16) 0.0205(18)
C12 0.226(7) 0.079(3) 0.066(3) -0.011(2) 0.001(4) 0.031(4)

loop_
_atom_type_symbol
_atom_type_description
_atom_type_scat_dispersion_real
_atom_type_scat_dispersion_imag
_atom_type_scat_source
C C 0.0033 0.0016 'International Tables Vol C Tables 4.2.6.8 and 6.1.1.4'
H H 0.0000 0.0000 'International Tables Vol C Tables 4.2.6.8 and 6.1.1.4'
O O 0.0106 0.0060 'International Tables Vol C Tables 4.2.6.8 and 6.1.1.4'
F F 0.0171 0.0103 'International Tables Vol C Tables 4.2.6.8 and 6.1.1.4'
P P 0.1023 0.0942 'International Tables Vol C Tables 4.2.6.8 and 6.1.1.4'

loop_
_geom_angle_atom_site_label_1
_geom_angle_atom_site_label_2
_geom_angle_atom_site_label_3
_geom_angle
O3 P1 O2 126.36(13)
O3 P1 O1 92.41(11)
O2 P1 O1 92.12(11)
O3 P1 O6 127.41(12)
O2 P1 O6 105.84(11)
O1 P1 O6 91.61(11)
O3 P1 O7 86.05(10)
O2 P1 O7 90.36(10)
O1 P1 O7 177.52(11)
O6 P1 O7 87.79(10)
C4 O7 P1 101.55(16)
C5 O6 P1 110.54(16)
C3 O2 P1 112.72(17)
C7 O1 P1 116.1(2)
O7 C4 C19 112.4(2)
O7 C4 C3 100.4(2)
C19 C4 C3 114.4(2)
O7 C4 C5 99.0(2)
C19 C4 C5 117.6(2)
C3 C4 C5 110.6(2)
C8 O3 P1 115.7(2)
C21 C20 C19 120.6(3)
C21 C20 H20 119.7
C19 C20 H20 119.7
C20 C19 C24 118.3(3)
C20 C19 C4 120.7(3)
C24 C19 C4 120.9(3)
O6 C5 C26 107.4(2)
O6 C5 C25 105.5(2)
C26 C5 C25 110.0(3)
O6 C5 C4 104.6(2)
C26 C5 C4 112.6(3)
C25 C5 C4 116.0(2)
C18 C13 C14 118.5(3)
C18 C13 C3 119.6(3)
C14 C13 C3 121.9(3)
C23 C24 C19 120.2(3)
C23 C24 H24 119.9
C19 C24 H24 119.9
O2 C3 C13 110.2(2)
O2 C3 C4 102.5(2)
C13 C3 C4 115.0(2)
O2 C3 H3 109.6
C13 C3 H3 109.6
C4 C3 H3 109.6
O1 C7 C10 108.1(3)
O1 C7 C8 103.3(3)
C10 C7 C8 117.8(3)
O1 C7 C9 106.9(3)
C10 C7 C9 107.9(3)
C8 C7 C9 112.3(3)
C13 C14 C15 120.3(4)
C13 C14 H14 119.8
C15 C14 H14 119.8
C22 C23 C24 121.0(3)
C22 C23 H23 119.5
C24 C23 H23 119.5
O3 C8 C11 108.3(3)
O3 C8 C7 103.4(2)
C11 C8 C7 117.2(4)
O3 C8 C12 103.5(3)
C11 C8 C12 112.0(4)
C7 C8 C12 111.0(4)
C7 C10 H111 109.5
C7 C10 H112 109.5
H111 C10 H112 109.5
C7 C10 H113 109.5
H111 C10 H113 109.5
H112 C10 H113 109.5
C7 C9 H122 109.5
C7 C9 H123 109.5
H122 C9 H123 109.5
C7 C9 H121 109.5
H122 C9 H121 109.5
H123 C9 H121 109.5
C8 C11 H102 109.5
C8 C11 H103 109.5
H102 C11 H103 109.5
C8 C11 H101 109.5
H102 C11 H101 109.5
H103 C11 H101 109.5
C23 C22 C21 119.6(3)
C23 C22 H22 120.2
C21 C22 H22 120.2
C20 C21 C22 120.3(3)
C20 C21 H21 119.9
C22 C21 H21 119.9
C16 C15 C14 120.4(4)
C16 C15 H15 119.8
C14 C15 H15 119.8
C13 C18 C17 120.3(4)
C13 C18 H18 119.9
C17 C18 H18 119.9
C16 C17 C18 120.6(4)
C16 C17 H17 119.7
C18 C17 H17 119.7
C15 C16 C17 119.9(4)
C15 C16 H16 120.0
C17 C16 H16 120.0
F5 C26 F4 106.4(3)
F5 C26 F6 107.6(3)
F4 C26 F6 107.9(3)
F5 C26 C5 111.8(3)
F4 C26 C5 111.9(3)
F6 C26 C5 111.1(3)
F2 C25 F3 107.0(3)
F2 C25 F1 107.1(3)
F3 C25 F1 106.3(3)
F2 C25 C5 112.0(3)
F3 C25 C5 112.4(3)
F1 C25 C5 111.7(3)
C8 C12 H12A 109.5
C8 C12 H12B 109.5
H12A C12 H12B 109.5
C8 C12 H12C 109.5
H12A C12 H12C 109.5
H12B C12 H12C 109.5

loop_
_geom_bond_atom_site_label_1
_geom_bond_atom_site_label_2
_geom_bond_distance
P1 O3 1.582(2)
P1 O2 1.606(2)
P1 O1 1.625(2)
P1 O6 1.647(2)
P1 O7 1.700(2)
O7 C4 1.410(3)
O6 C5 1.421(3)
O2 C3 1.450(3)
O1 C7 1.436(4)
F2 C25 1.316(4)
C4 C19 1.508(4)
C4 C3 1.572(4)
C4 C5 1.616(4)
F5 C26 1.328(4)
F1 C25 1.343(4)
O3 C8 1.465(4)
F6 C26 1.337(4)
C20 C21 1.382(5)
C20 C19 1.384(4)
C20 H20 0.9300
C19 C24 1.398(4)
F3 C25 1.335(4)
F4 C26 1.329(4)
C5 C26 1.536(5)
C5 C25 1.547(5)
C13 C18 1.382(5)
C13 C14 1.380(5)
C13 C3 1.509(4)
C24 C23 1.376(5)
C24 H24 0.9300
C3 H3 0.9800
C7 C10 1.498(5)
C7 C8 1.530(5)
C7 C9 1.548(6)
C14 C15 1.396(5)
C14 H14 0.9300
C23 C22 1.365(5)
C23 H23 0.9300
C8 C11 1.487(6)
C8 C12 1.544(6)
C10 H111 0.9600
C10 H112 0.9600
C10 H113 0.9600
C9 H122 0.9600
C9 H123 0.9600
C9 H121 0.9600
C11 H102 0.9600
C11 H103 0.9600
C11 H101 0.9600
C22 C21 1.378(5)
C22 H22 0.9300
C21 H21 0.9300
C15 C16 1.351(6)
C15 H15 0.9300
C18 C17 1.384(5)
C18 H18 0.9300
C17 C16 1.367(6)
C17 H17 0.9300
C16 H16 0.9300
C12 H12A 0.9600
C12 H12B 0.9600
C12 H12C 0.9600
